data_7010965
loop_
_publ_author_name
'Masahiro Sadakane'
'Angelo Ostuni'
'Michael T. Pope'

_publ_section_title
;
 Formation of 1 &#x2236; 1 and 2 &#x2236; 2 complexes of Ce(III) with
 the heteropolytungstate anion \a2-[P2W17O61]10&#x2212;, and their
 interaction with proline. The structure of
 [Ce2(P2W17O61)2(H2O)8]14&#x2212;
;
_journal_issue 1
_journal_name_full 'J. Chem. Soc., Dalton Trans.'
_journal_page_first 63
_journal_page_last 67
_journal_paper_doi 10.1039/b105967j
_journal_year 2002
_chemical_formula_sum 'Ce2 H88 K N13 O140 P4 W34'
_chemical_formula_weight 9204.95
_chemical_name_systematic
; 
? 
;
_space_group_IT_number 15
_symmetry_cell_setting monoclinic
_symmetry_space_group_name_Hall '-C 2yc'
_symmetry_space_group_name_H-M 'C 1 2/c 1'
_atom_sites_solution_hydrogens none
_atom_sites_solution_primary direct
_atom_sites_solution_secondary difmap
_audit_creation_method SHELXL-97
_cell_angle_alpha 90.00
_cell_angle_beta 93.5700(10)
_cell_angle_gamma 90.00
_cell_formula_units_Z 4
_cell_length_a 46.1124(6)
_cell_length_b 12.74510(10)
_cell_length_c 26.4624(2)
_cell_measurement_temperature 173(2)
_cell_measurement_theta_max 28.31
_cell_measurement_theta_min 0.88
_cell_volume 15522.0(3)
_computing_cell_refinement 'Siemens XSCANS'
_computing_data_collection 'Siemens XSCANS'
_computing_data_reduction 'Siemens SHELXTL'
_computing_molecular_graphics 'Siemens SHELXTL'
_computing_publication_material 'Siemens SHELXTL'
_computing_structure_refinement 'SHELXL-97 (Sheldrick, 1997)'
_computing_structure_solution 'SHELXS-97 (Sheldrick, 1990)'
_diffrn_ambient_temperature 173(2)
_diffrn_measured_fraction_theta_full 0.978
_diffrn_measured_fraction_theta_max 0.978
_diffrn_measurement_device_type 'SMART CCD'
_diffrn_measurement_method 'omega scans'
_diffrn_radiation_monochromator graphite
_diffrn_radiation_source 'normal-focus sealed tube'
_diffrn_radiation_type MoK\a
_diffrn_radiation_wavelength 0.71073
_diffrn_reflns_av_R_equivalents 0.1610
_diffrn_reflns_av_sigmaI/netI 0.1450
_diffrn_reflns_limit_h_max 61
_diffrn_reflns_limit_h_min -60
_diffrn_reflns_limit_k_max 16
_diffrn_reflns_limit_k_min -16
_diffrn_reflns_limit_l_max 35
_diffrn_reflns_limit_l_min -34
_diffrn_reflns_number 84148
_diffrn_reflns_theta_full 28.31
_diffrn_reflns_theta_max 28.31
_diffrn_reflns_theta_min 0.88
_diffrn_standards_decay_% <2
_exptl_absorpt_coefficient_mu 25.825
_exptl_absorpt_correction_T_max 0.4248
_exptl_absorpt_correction_T_min 0.0966
_exptl_absorpt_correction_type multi-scan
_exptl_absorpt_process_details 'Blessing 1995'
_exptl_crystal_colour yellow
_exptl_crystal_density_diffrn 3.939
_exptl_crystal_density_method 'not measured'
_exptl_crystal_description 'thick plate'
_exptl_crystal_F_000 16040
_exptl_crystal_size_max 0.04
_exptl_crystal_size_mid 0.12
_exptl_crystal_size_min 0.17
_refine_diff_density_max 4.656
_refine_diff_density_min -2.961
_refine_diff_density_rms 0.574
_refine_ls_extinction_method none
_refine_ls_goodness_of_fit_ref 1.034
_refine_ls_hydrogen_treatment none
_refine_ls_matrix_type full
_refine_ls_number_parameters 538
_refine_ls_number_reflns 18856
_refine_ls_number_restraints 0
_refine_ls_restrained_S_all 1.034
_refine_ls_R_factor_all 0.1514
_refine_ls_R_factor_gt 0.0799
_refine_ls_shift/su_max 0.001
_refine_ls_shift/su_mean 0.000
_refine_ls_structure_factor_coef Fsqd
_refine_ls_weighting_details 'calc w=1/[\s^2^(Fo^2^)+(0.0434P)^2^+753.0000P] where P=(Fo^2^+2Fc^2^)/3'
_refine_ls_weighting_scheme calc
_refine_ls_wR_factor_gt 0.1366
_refine_ls_wR_factor_ref 0.1594
_reflns_number_gt 11139
_reflns_number_total 18856
_reflns_threshold_expression >2sigma(I)
_cod_data_source_file b105967j.txt
_cod_data_source_block fresh
_cod_depositor_comments
;
The following automatic conversions were performed:
'_symmetry_cell_setting' value 'Monoclinic' changed to 'monoclinic'
according to '/home/saulius/struct/CIF-dictionaries/cif_core.dic'
dictionary named 'cif_core.dic' version 2.4.1 from 2010-06-29.

Automatic conversion script
Id: cif_fix_enum 1527 2010-12-29 10:47:43Z saulius 
;
_cod_original_sg_symbol_H-M C2/c
_cod_original_formula_sum 'H88 Ce2 K N13 O140 P4 W34'
_cod_database_code 7010965

loop_
_symmetry_equiv_pos_as_xyz
'x, y, z'
'-x, y, -z+1/2'
'x+1/2, y+1/2, z'
'-x+1/2, y+1/2, -z+1/2'
'-x, -y, -z'
'x, -y, z-1/2'
'-x+1/2, -y+1/2, -z'
'x+1/2, -y+1/2, z-1/2'

loop_
_atom_site_label
_atom_site_type_symbol
_atom_site_fract_x
_atom_site_fract_y
_atom_site_fract_z
_atom_site_U_iso_or_equiv
_atom_site_adp_type
_atom_site_occupancy
_atom_site_symmetry_multiplicity
_atom_site_calc_flag
_atom_site_refinement_flags
_atom_site_disorder_assembly
_atom_site_disorder_group
Ce Ce 0.06601(3) 0.11628(11) 0.51827(5) 0.0220(3) Uani 1 1 d . . .
P1 P 0.09356(13) -0.1854(5) 0.4386(2) 0.0169(12) Uani 1 1 d . . .
P2 P 0.15368(13) -0.3096(5) 0.3489(2) 0.0177(13) Uani 1 1 d . . .
W1 W 0.06270(2) -0.18521(8) 0.55554(4) 0.0213(2) Uani 1 1 d . . .
W2 W 0.02130(2) -0.12251(7) 0.45287(4) 0.0188(2) Uani 1 1 d . . .
W3 W 0.04462(2) -0.37105(7) 0.38654(4) 0.0200(2) Uani 1 1 d . . .
W4 W 0.08597(2) -0.43264(8) 0.49049(4) 0.0218(2) Uani 1 1 d . . .
W5 W 0.14136(2) -0.24862(8) 0.54064(4) 0.0223(2) Uani 1 1 d . . .
W6 W 0.14637(2) -0.00875(8) 0.48882(4) 0.0220(2) Uani 1 1 d . . .
W7 W 0.10097(2) 0.05919(7) 0.37862(4) 0.0189(2) Uani 1 1 d . . .
W8 W 0.05368(2) -0.11742(8) 0.32619(4) 0.0200(2) Uani 1 1 d . . .
W9 W 0.10875(2) -0.23356(8) 0.24354(4) 0.0225(2) Uani 1 1 d . . .
W10 W 0.15689(2) -0.05884(8) 0.29167(4) 0.0220(2) Uani 1 1 d . . .
W11 W 0.20366(2) -0.12841(8) 0.40600(4) 0.0236(2) Uani 1 1 d . . .
W12 W 0.19758(2) -0.36630(8) 0.45931(4) 0.0252(2) Uani 1 1 d . . .
W13 W 0.14203(2) -0.55310(8) 0.40849(4) 0.0235(2) Uani 1 1 d . . .
W14 W 0.10016(2) -0.49123(7) 0.30446(4) 0.0223(2) Uani 1 1 d . . .
W15 W 0.16558(2) -0.43722(8) 0.23331(4) 0.0265(2) Uani 1 1 d . . .
W16 W 0.20824(2) -0.50252(8) 0.33799(4) 0.0257(2) Uani 1 1 d . . .
W17 W 0.21519(2) -0.26132(8) 0.28346(4) 0.0267(2) Uani 1 1 d . . .
O1A O 0.0527(4) -0.2328(12) 0.6123(6) 0.028(4) Uiso 1 1 d . . .
O1B O 0.0250(4) -0.1857(12) 0.5191(6) 0.028(4) Uiso 1 1 d . . .
O1C O 0.0660(3) -0.3334(11) 0.5247(6) 0.019(3) Uiso 1 1 d . . .
O1D O 0.0628(3) -0.0466(11) 0.5677(6) 0.021(4) Uiso 1 1 d . . .
O1P O 0.0704(4) -0.1450(12) 0.4732(6) 0.028(4) Uiso 1 1 d . . .
O2A O -0.0164(4) -0.1252(12) 0.4428(6) 0.025(4) Uiso 1 1 d . . .
O2C O 0.0318(3) -0.0958(10) 0.3844(5) 0.015(3) Uiso 1 1 d . . .
O2D O 0.0279(3) 0.0081(11) 0.4719(5) 0.015(3) Uiso 1 1 d . . .
O2P O 0.0871(4) -0.3011(12) 0.4286(6) 0.027(4) Uiso 1 1 d . . .
O3A O 0.0149(4) -0.4340(12) 0.3596(6) 0.026(4) Uiso 1 1 d . . .
O3B O 0.0541(3) -0.4616(12) 0.4422(6) 0.023(4) Uiso 1 1 d . . .
O3C O 0.0263(3) -0.2783(11) 0.4266(6) 0.021(4) Uiso 1 1 d . . .
O3E O 0.0736(3) -0.4522(11) 0.3509(6) 0.019(3) Uiso 1 1 d . . .
O3P O 0.1239(3) -0.1712(11) 0.4662(6) 0.018(3) Uiso 1 1 d . . .
O4A O 0.0835(4) -0.5392(12) 0.5299(6) 0.028(4) Uiso 1 1 d . . .
O4C O 0.1219(3) -0.3712(11) 0.5143(6) 0.019(3) Uiso 1 1 d . . .
O4E O 0.1107(4) -0.5095(12) 0.4416(6) 0.029(4) Uiso 1 1 d . . .
O4P O 0.0917(3) -0.1207(11) 0.3883(6) 0.021(4) Uiso 1 1 d . . .
O5A O 0.1548(4) -0.2892(12) 0.5992(6) 0.030(4) Uiso 1 1 d . . .
O5B O 0.1561(4) -0.1092(12) 0.5427(6) 0.025(4) Uiso 1 1 d . . .
O5C O 0.1046(3) -0.2018(12) 0.5610(6) 0.022(4) Uiso 1 1 d . . .
O5E O 0.1739(4) -0.2937(12) 0.5042(6) 0.026(4) Uiso 1 1 d . . .
O5P O 0.1380(3) -0.2194(11) 0.3187(6) 0.022(4) Uiso 1 1 d . . .
O6A O 0.1684(4) 0.0942(13) 0.5093(7) 0.031(4) Uiso 1 1 d . . .
O6C O 0.1351(4) 0.0303(12) 0.4211(6) 0.027(4) Uiso 1 1 d . . .
O6D O 0.1133(3) 0.0301(11) 0.5123(6) 0.022(4) Uiso 1 1 d . . .
O6E O 0.1808(4) -0.0829(12) 0.4533(6) 0.027(4) Uiso 1 1 d . . .
O6P O 0.1699(3) -0.2688(11) 0.3976(6) 0.020(4) Uiso 1 1 d . . .
O7A O 0.1074(4) 0.1849(12) 0.3563(6) 0.023(4) Uiso 1 1 d . . .
O7B O 0.0693(3) 0.0224(11) 0.3306(6) 0.022(4) Uiso 1 1 d . . .
O7D O 0.0790(3) 0.0852(11) 0.4283(6) 0.019(3) Uiso 1 1 d . . .
O7E O 0.1271(4) -0.0048(12) 0.3218(6) 0.026(4) Uiso 1 1 d . . .
O7P O 0.1324(3) -0.3969(11) 0.3613(6) 0.021(4) Uiso 1 1 d . . .
O8A O 0.0263(4) -0.0960(12) 0.2812(6) 0.024(4) Uiso 1 1 d . . .
O8C O 0.0510(4) -0.2666(12) 0.3369(6) 0.024(4) Uiso 1 1 d . . .
O8E O 0.0838(3) -0.1525(11) 0.2814(6) 0.022(4) Uiso 1 1 d . . .
O8P O 0.1766(4) -0.3593(12) 0.3131(6) 0.028(4) Uiso 1 1 d . . .
O9A O 0.0890(4) -0.2331(13) 0.1869(7) 0.031(4) Uiso 1 1 d . . .
O9B O 0.1334(3) -0.1138(11) 0.2372(6) 0.021(4) Uiso 1 1 d . . .
O9C O 0.1406(3) -0.3220(12) 0.2228(6) 0.022(4) Uiso 1 1 d . . .
O10A O 0.1703(4) 0.0514(13) 0.2636(7) 0.033(4) Uiso 1 1 d . . .
O10C O 0.1802(3) -0.0664(12) 0.3526(6) 0.023(4) Uiso 1 1 d . . .
O11A O 0.2327(4) -0.0411(12) 0.4126(6) 0.026(4) Uiso 1 1 d . . .
O11B O 0.2199(3) -0.2414(11) 0.4474(6) 0.020(3) Uiso 1 1 d . . .
O11C O 0.2202(4) -0.2098(12) 0.3480(6) 0.028(4) Uiso 1 1 d . . .
O12A O 0.2206(4) -0.4238(13) 0.5040(6) 0.031(4) Uiso 1 1 d . . .
O12C O 0.1676(3) -0.4655(11) 0.4496(6) 0.021(4) Uiso 1 1 d . . .
O13A O 0.1475(4) -0.6746(12) 0.4354(6) 0.024(4) Uiso 1 1 d . . .
O13B O 0.1177(3) -0.5919(11) 0.3501(6) 0.022(4) Uiso 1 1 d . . .
O13C O 0.1739(4) -0.5597(12) 0.3634(6) 0.025(4) Uiso 1 1 d . . .
O14A O 0.0786(4) -0.5732(13) 0.2665(7) 0.031(4) Uiso 1 1 d . . .
O14C O 0.0953(4) -0.3576(12) 0.2727(6) 0.027(4) Uiso 1 1 d . . .
O15A O 0.1636(4) -0.4962(13) 0.1759(6) 0.030(4) Uiso 1 1 d . . .
O15B O 0.1917(3) -0.5332(12) 0.2726(6) 0.023(4) Uiso 1 1 d . . .
O15C O 0.1348(4) -0.4989(13) 0.2658(6) 0.030(4) Uiso 1 1 d . . .
O16A O 0.2332(4) -0.6040(13) 0.3455(7) 0.032(4) Uiso 1 1 d . . .
O16B O 0.2315(4) -0.3964(14) 0.3086(7) 0.037(5) Uiso 1 1 d . . .
O16C O 0.2134(4) -0.4314(12) 0.4005(6) 0.027(4) Uiso 1 1 d . . .
O17A O 0.2455(4) -0.2166(12) 0.2543(6) 0.028(4) Uiso 1 1 d . . .
O17C O 0.1869(4) -0.1612(12) 0.2674(6) 0.027(4) Uiso 1 1 d . . .
O17B O 0.1974(4) -0.3464(12) 0.2269(6) 0.026(4) Uiso 1 1 d . . .
O1W O 0.0593(4) 0.2840(15) 0.5737(8) 0.045(5) Uiso 1 1 d . . .
O2W O 0.0362(4) 0.2489(13) 0.4646(7) 0.034(4) Uiso 1 1 d . . .
O3W O 0.1032(4) 0.2609(13) 0.4999(7) 0.034(4) Uiso 1 1 d . . .
O4W O 0.0985(4) 0.1251(14) 0.6017(7) 0.041(5) Uiso 1 1 d . . .
O5W O 0.0819(9) -0.498(3) 0.1565(16) 0.054(12) Uiso 0.50 1 d P . .
O6W O 0.1986(8) -0.709(3) 0.2054(14) 0.036(9) Uiso 0.50 1 d P . .
O7W O 0.1860(7) 0.100(2) 0.1537(12) 0.043(8) Uiso 0.60 1 d P . .
O8W O 0.2217(7) -0.809(2) 0.0758(12) 0.045(9) Uiso 0.60 1 d P . .
O9W O 0.2439(7) -0.500(2) 0.2018(12) 0.044(8) Uiso 0.60 1 d P . .
O10W O 0.0069(6) -0.668(2) 0.3406(10) 0.042(7) Uiso 0.70 1 d P . .
O11W O 0.1615(6) -0.458(2) 0.0581(11) 0.043(7) Uiso 0.70 1 d P . .
O12W O 0.1208(6) -0.361(2) 0.1138(11) 0.044(7) Uiso 0.70 1 d P . .
O13W O 0.0505(6) -0.749(2) 0.2214(11) 0.046(7) Uiso 0.70 1 d P . .
O14W O 0.1165(6) -0.6900(19) 0.1845(10) 0.048(7) Uiso 0.80 1 d P . .
O15W O 0.0306(6) -0.364(2) 0.2385(11) 0.047(8) Uiso 0.70 1 d P . .
O16W O -0.0313(7) -0.546(2) 0.3998(11) 0.034(7) Uiso 0.60 1 d P . .
O17W O 0.1441(5) 0.2588(17) 0.2810(9) 0.035(6) Uiso 0.80 1 d P . .
O18W O 0.1250(5) -0.0509(18) 0.6443(9) 0.044(6) Uiso 0.80 1 d P . .
O19W O 0.0087(6) -0.876(2) 0.3749(10) 0.038(7) Uiso 0.70 1 d P . .
O20W O 0.0392(6) 0.0099(19) 0.6623(10) 0.047(7) Uiso 0.80 1 d P . .
O21W O 0.0258(5) -0.2314(18) 0.1584(9) 0.043(6) Uiso 0.80 1 d P . .
O22W O 0.0863(5) 0.0703(18) 0.2246(9) 0.044(6) Uiso 0.80 1 d P . .
O23W O 0.1794(5) -0.8255(16) 0.3819(8) 0.051(6) Uiso 1 1 d . . .
O24W O 0.0632(4) 0.3256(14) 0.3851(7) 0.037(5) Uiso 1 1 d . . .
O25W O -0.0085(7) -0.406(2) 0.4844(13) 0.046(9) Uiso 0.60 1 d P . .
O26W O 0.2317(9) -0.834(3) 0.3356(15) 0.048(11) Uiso 0.50 1 d P . .
K1 K 0.2065(3) -0.5757(11) 0.1095(5) 0.046(3) Uani 0.50 1 d P . .

loop_
_atom_site_aniso_label
_atom_site_aniso_U_11
_atom_site_aniso_U_22
_atom_site_aniso_U_33
_atom_site_aniso_U_23
_atom_site_aniso_U_13
_atom_site_aniso_U_12
Ce 0.0138(7) 0.0271(7) 0.0257(8) -0.0044(6) 0.0058(6) -0.0017(6)
P1 0.009(3) 0.020(3) 0.021(3) -0.005(2) 0.000(2) 0.005(2)
P2 0.018(3) 0.021(3) 0.015(3) -0.001(2) 0.001(2) 0.000(3)
W1 0.0141(5) 0.0306(5) 0.0197(5) 0.0001(4) 0.0050(4) 0.0026(4)
W2 0.0094(5) 0.0240(5) 0.0232(5) -0.0007(4) 0.0032(4) 0.0002(4)
W3 0.0139(5) 0.0234(5) 0.0230(5) -0.0011(4) 0.0042(4) 0.0000(4)
W4 0.0181(5) 0.0264(5) 0.0216(5) 0.0041(4) 0.0072(4) 0.0024(4)
W5 0.0137(5) 0.0344(5) 0.0189(5) 0.0024(4) 0.0024(4) 0.0038(4)
W6 0.0117(5) 0.0318(5) 0.0228(5) -0.0038(4) 0.0028(4) -0.0008(4)
W7 0.0134(5) 0.0226(5) 0.0212(5) -0.0010(4) 0.0043(4) 0.0004(4)
W8 0.0128(5) 0.0276(5) 0.0197(5) 0.0006(4) 0.0004(4) -0.0003(4)
W9 0.0220(5) 0.0276(5) 0.0180(5) 0.0011(4) 0.0035(4) -0.0001(4)
W10 0.0189(5) 0.0254(5) 0.0224(6) 0.0001(4) 0.0076(4) 0.0024(4)
W11 0.0121(5) 0.0331(5) 0.0262(6) -0.0006(4) 0.0048(4) 0.0002(4)
W12 0.0135(5) 0.0389(6) 0.0234(6) 0.0034(5) 0.0035(4) 0.0051(5)
W13 0.0193(5) 0.0269(5) 0.0253(6) 0.0050(4) 0.0090(4) 0.0048(4)
W14 0.0227(5) 0.0232(5) 0.0218(5) -0.0004(4) 0.0069(4) 0.0012(4)
W15 0.0275(6) 0.0311(5) 0.0220(6) 0.0003(4) 0.0108(4) 0.0032(5)
W16 0.0209(6) 0.0294(5) 0.0280(6) 0.0035(4) 0.0105(4) 0.0055(5)
W17 0.0232(6) 0.0308(5) 0.0278(6) 0.0007(4) 0.0144(4) 0.0019(5)
K1 0.036(8) 0.067(9) 0.036(8) -0.011(7) 0.011(6) -0.014(7)

loop_
_atom_type_symbol
_atom_type_description
_atom_type_scat_dispersion_real
_atom_type_scat_dispersion_imag
_atom_type_scat_source
O O 0.0106 0.0060 'International Tables Vol C Tables 4.2.6.8 and 6.1.1.4'
P P 0.1023 0.0942 'International Tables Vol C Tables 4.2.6.8 and 6.1.1.4'
K K 0.2009 0.2494 'International Tables Vol C Tables 4.2.6.8 and 6.1.1.4'
Ce Ce -0.2486 2.6331 'International Tables Vol C Tables 4.2.6.8 and 6.1.1.4'
W W -0.8490 6.8722 'International Tables Vol C Tables 4.2.6.8 and 6.1.1.4'
N N 0.0061 0.0033 'International Tables Vol C Tables 4.2.6.8 and 6.1.1.4'
H H 0.0000 0.0000 'International Tables Vol C Tables 4.2.6.8 and 6.1.1.4'

loop_
_geom_angle_atom_site_label_1
_geom_angle_atom_site_label_2
_geom_angle_atom_site_label_3
_geom_angle
_geom_angle_site_symmetry_1
_geom_angle_site_symmetry_3
_geom_angle_publ_flag
O6D Ce O1D 75.0(5) . . ?
O6D Ce O2D 108.8(5) . . ?
O1D Ce O2D 74.4(5) . . ?
O6D Ce O7D 66.8(5) . . ?
O1D Ce O7D 113.3(5) . . ?
O2D Ce O7D 69.5(5) . . ?
O6D Ce O2W 135.3(5) . . ?
O1D Ce O2W 143.6(5) . . ?
O2D Ce O2W 75.8(5) . . ?
O7D Ce O2W 74.4(5) . . ?
O6D Ce O2A 149.6(5) . 5_556 ?
O1D Ce O2A 74.9(5) . 5_556 ?
O2D Ce O2A 66.7(5) . 5_556 ?
O7D Ce O2A 130.9(5) . 5_556 ?
O2W Ce O2A 74.4(5) . 5_556 ?
O6D Ce O3W 72.8(5) . . ?
O1D Ce O3W 139.8(5) . . ?
O2D Ce O3W 139.2(5) . . ?
O7D Ce O3W 74.6(5) . . ?
O2W Ce O3W 76.3(6) . . ?
O2A Ce O3W 131.4(5) 5_556 . ?
O6D Ce O4W 66.8(6) . . ?
O1D Ce O4W 68.6(5) . . ?
O2D Ce O4W 142.6(5) . . ?
O7D Ce O4W 130.7(6) . . ?
O2W Ce O4W 135.0(6) . . ?
O2A Ce O4W 98.0(6) 5_556 . ?
O3W Ce O4W 77.0(6) . . ?
O6D Ce O1W 122.5(6) . . ?
O1D Ce O1W 112.1(6) . . ?
O2D Ce O1W 128.4(6) . . ?
O7D Ce O1W 134.4(5) . . ?
O2W Ce O1W 72.1(6) . . ?
O2A Ce O1W 66.4(6) 5_556 . ?
O3W Ce O1W 68.1(6) . . ?
O4W Ce O1W 64.5(6) . . ?
O2P P1 O1P 107.1(10) . . ?
O2P P1 O3P 110.8(9) . . ?
O1P P1 O3P 108.6(9) . . ?
O2P P1 O4P 111.3(9) . . ?
O1P P1 O4P 109.1(9) . . ?
O3P P1 O4P 109.8(9) . . ?
O7P P2 O6P 110.4(9) . . ?
O7P P2 O5P 111.3(9) . . ?
O6P P2 O5P 111.5(9) . . ?
O7P P2 O8P 107.3(9) . . ?
O6P P2 O8P 109.1(9) . . ?
O5P P2 O8P 107.0(9) . . ?
O1A W1 O1D 100.9(7) . . ?
O1A W1 O1B 98.8(8) . . ?
O1D W1 O1B 94.9(7) . . ?
O1A W1 O5C 102.6(7) . . ?
O1D W1 O5C 95.9(7) . . ?
O1B W1 O5C 153.7(7) . . ?
O1A W1 O1C 93.1(7) . . ?
O1D W1 O1C 166.0(7) . . ?
O1B W1 O1C 83.4(6) . . ?
O5C W1 O1C 80.3(6) . . ?
O1A W1 O1P 169.3(7) . . ?
O1D W1 O1P 87.2(6) . . ?
O1B W1 O1P 73.4(7) . . ?
O5C W1 O1P 83.2(6) . . ?
O1C W1 O1P 79.0(6) . . ?
O2A W2 O2D 102.5(7) . . ?
O2A W2 O1B 99.3(7) . . ?
O2D W2 O1B 97.5(7) . . ?
O2A W2 O2C 99.5(7) . . ?
O2D W2 O2C 93.0(6) . . ?
O1B W2 O2C 155.8(6) . . ?
O2A W2 O3C 93.4(7) . . ?
O2D W2 O3C 163.4(6) . . ?
O1B W2 O3C 84.3(6) . . ?
O2C W2 O3C 79.6(6) . . ?
O2A W2 O1P 170.5(7) . . ?
O2D W2 O1P 84.3(6) . . ?
O1B W2 O1P 72.9(7) . . ?
O2C W2 O1P 86.7(6) . . ?
O3C W2 O1P 80.5(6) . . ?
O3A W3 O3C 99.1(7) . . ?
O3A W3 O3B 100.3(7) . . ?
O3C W3 O3B 92.1(7) . . ?
O3A W3 O8C 101.2(7) . . ?
O3C W3 O8C 92.6(7) . . ?
O3B W3 O8C 156.9(7) . . ?
O3A W3 O3E 95.9(7) . . ?
O3C W3 O3E 164.9(7) . . ?
O3B W3 O3E 85.5(6) . . ?
O8C W3 O3E 84.2(6) . . ?
O3A W3 O2P 173.8(7) . . ?
O3C W3 O2P 83.3(6) . . ?
O3B W3 O2P 73.8(6) . . ?
O8C W3 O2P 84.3(6) . . ?
O3E W3 O2P 81.8(6) . . ?
O4A W4 O1C 101.1(7) . . ?
O4A W4 O4C 102.3(7) . . ?
O1C W4 O4C 90.4(7) . . ?
O4A W4 O3B 100.1(7) . . ?
O1C W4 O3B 94.3(7) . . ?
O4C W4 O3B 155.8(6) . . ?
O4A W4 O4E 93.8(7) . . ?
O1C W4 O4E 165.0(7) . . ?
O4C W4 O4E 84.0(7) . . ?
O3B W4 O4E 85.4(7) . . ?
O4A W4 O2P 172.8(7) . . ?
O1C W4 O2P 83.4(6) . . ?
O4C W4 O2P 83.1(6) . . ?
O3B W4 O2P 73.9(6) . . ?
O4E W4 O2P 82.1(6) . . ?
O5A W5 O5B 98.5(7) . . ?
O5A W5 O5C 96.6(7) . . ?
O5B W5 O5C 91.2(7) . . ?
O5A W5 O4C 102.6(7) . . ?
O5B W5 O4C 158.8(7) . . ?
O5C W5 O4C 87.4(6) . . ?
O5A W5 O5E 96.6(8) . . ?
O5B W5 O5E 90.3(7) . . ?
O5C W5 O5E 166.3(7) . . ?
O4C W5 O5E 86.3(7) . . ?
O5A W5 O3P 172.2(6) . . ?
O5B W5 O3P 74.3(6) . . ?
O5C W5 O3P 80.7(6) . . ?
O4C W5 O3P 84.7(6) . . ?
O5E W5 O3P 86.6(6) . . ?
O6A W6 O6D 100.5(8) . . ?
O6A W6 O6C 102.6(7) . . ?
O6D W6 O6C 93.9(7) . . ?
O6A W6 O5B 99.5(7) . . ?
O6D W6 O5B 95.2(7) . . ?
O6C W6 O5B 154.1(7) . . ?
O6A W6 O6E 92.0(7) . . ?
O6D W6 O6E 167.5(7) . . ?
O6C W6 O6E 82.3(7) . . ?
O5B W6 O6E 83.5(7) . . ?
O6A W6 O3P 168.7(7) . . ?
O6D W6 O3P 87.7(6) . . ?
O6C W6 O3P 84.3(6) . . ?
O5B W6 O3P 71.9(6) . . ?
O6E W6 O3P 80.0(6) . . ?
O7A W7 O7D 101.5(7) . . ?
O7A W7 O6C 103.0(7) . . ?
O7D W7 O6C 95.2(7) . . ?
O7A W7 O7B 97.9(7) . . ?
O7D W7 O7B 95.2(7) . . ?
O6C W7 O7B 154.2(6) . . ?
O7A W7 O7E 89.9(7) . . ?
O7D W7 O7E 168.6(6) . . ?
O6C W7 O7E 82.0(7) . . ?
O7B W7 O7E 83.2(6) . . ?
O7A W7 O4P 166.4(6) . . ?
O7D W7 O4P 89.2(6) . . ?
O6C W7 O4P 84.0(6) . . ?
O7B W7 O4P 72.6(6) . . ?
O7E W7 O4P 79.6(6) . . ?
O8A W8 O2C 97.7(7) . . ?
O8A W8 O7B 98.7(7) . . ?
O2C W8 O7B 91.8(6) . . ?
O8A W8 O8C 102.1(7) . . ?
O2C W8 O8C 88.9(6) . . ?
O7B W8 O8C 158.9(7) . . ?
O8A W8 O8E 97.9(7) . . ?
O2C W8 O8E 164.2(6) . . ?
O7B W8 O8E 88.4(7) . . ?
O8C W8 O8E 85.3(7) . . ?
O8A W8 O4P 171.8(6) . . ?
O2C W8 O4P 81.2(6) . . ?
O7B W8 O4P 73.3(6) . . ?
O8C W8 O4P 86.0(6) . . ?
O8E W8 O4P 83.8(6) . . ?
O9A W9 O8E 98.9(7) . . ?
O9A W9 O14C 101.0(8) . . ?
O8E W9 O14C 90.8(7) . . ?
O9A W9 O9B 102.0(7) . . ?
O8E W9 O9B 89.7(7) . . ?
O14C W9 O9B 156.6(7) . . ?
O9A W9 O9C 97.2(7) . . ?
O8E W9 O9C 163.9(7) . . ?
O14C W9 O9C 84.5(7) . . ?
O9B W9 O9C 88.6(6) . . ?
O9A W9 O5P 174.5(7) . . ?
O8E W9 O5P 81.1(6) . . ?
O14C W9 O5P 84.5(6) . . ?
O9B W9 O5P 72.5(6) . . ?
O9C W9 O5P 83.1(6) . . ?
O10A W10 O7E 100.8(8) . . ?
O10A W10 O10C 102.1(7) . . ?
O7E W10 O10C 93.0(7) . . ?
O10A W10 O9B 100.3(7) . . ?
O7E W10 O9B 93.6(7) . . ?
O10C W10 O9B 155.0(6) . . ?
O10A W10 O17C 96.7(7) . . ?
O7E W10 O17C 162.5(7) . . ?
O10C W10 O17C 82.8(7) . . ?
O9B W10 O17C 83.7(7) . . ?
O10A W10 O5P 172.0(7) . . ?
O7E W10 O5P 83.6(6) . . ?
O10C W10 O5P 84.2(6) . . ?
O9B W10 O5P 72.7(6) . . ?
O17C W10 O5P 79.1(6) . . ?
O11A W11 O6E 101.8(7) . . ?
O11A W11 O10C 102.0(7) . . ?
O6E W11 O10C 93.1(7) . . ?
O11A W11 O11B 98.7(7) . . ?
O6E W11 O11B 94.0(7) . . ?
O10C W11 O11B 156.3(6) . . ?
O11A W11 O11C 94.6(7) . . ?
O6E W11 O11C 163.5(7) . . ?
O10C W11 O11C 82.7(7) . . ?
O11B W11 O11C 84.2(6) . . ?
O11A W11 O6P 170.8(6) . . ?
O6E W11 O6P 84.1(6) . . ?
O10C W11 O6P 84.5(6) . . ?
O11B W11 O6P 73.8(6) . . ?
O11C W11 O6P 79.6(6) . . ?
O12A W12 O12C 103.0(7) . . ?
O12A W12 O5E 97.6(8) . . ?
O12C W12 O5E 88.1(7) . . ?
O12A W12 O11B 98.8(7) . . ?
O12C W12 O11B 158.0(6) . . ?
O5E W12 O11B 91.9(7) . . ?
O12A W12 O16C 97.1(8) . . ?
O12C W12 O16C 85.0(7) . . ?
O5E W12 O16C 164.8(7) . . ?
O11B W12 O16C 89.5(7) . . ?
O12A W12 O6P 172.8(7) . . ?
O12C W12 O6P 84.1(6) . . ?
O5E W12 O6P 82.5(6) . . ?
O11B W12 O6P 74.0(6) . . ?
O16C W12 O6P 83.4(6) . . ?
O13A W13 O4E 100.1(8) . . ?
O13A W13 O12C 102.8(7) . . ?
O4E W13 O12C 91.5(7) . . ?
O13A W13 O13B 99.5(7) . . ?
O4E W13 O13B 91.4(7) . . ?
O12C W13 O13B 156.6(6) . . ?
O13A W13 O13C 96.8(7) . . ?
O4E W13 O13C 163.1(7) . . ?
O12C W13 O13C 84.9(7) . . ?
O13B W13 O13C 85.6(7) . . ?
O13A W13 O7P 172.4(6) . . ?
O4E W13 O7P 82.5(6) . . ?
O12C W13 O7P 84.2(6) . . ?
O13B W13 O7P 73.2(6) . . ?
O13C W13 O7P 80.7(6) . . ?
O14A W14 O3E 99.7(7) . . ?
O14A W14 O13B 99.6(7) . . ?
O3E W14 O13B 91.8(7) . . ?
O14A W14 O14C 103.7(7) . . ?
O3E W14 O14C 89.3(7) . . ?
O13B W14 O14C 156.1(7) . . ?
O14A W14 O15C 97.2(8) . . ?
O3E W14 O15C 162.9(7) . . ?
O13B W14 O15C 88.3(7) . . ?
O14C W14 O15C 83.8(7) . . ?
O14A W14 O7P 173.0(7) . . ?
O3E W14 O7P 81.8(6) . . ?
O13B W14 O7P 73.5(6) . . ?
O14C W14 O7P 83.1(6) . . ?
O15C W14 O7P 81.8(6) . . ?
O15A W15 O9C 102.5(7) . . ?
O15A W15 O15C 103.0(8) . . ?
O9C W15 O15C 85.5(7) . . ?
O15A W15 O17B 101.1(8) . . ?
O9C W15 O17B 88.9(7) . . ?
O15C W15 O17B 155.9(7) . . ?
O15A W15 O15B 101.3(7) . . ?
O9C W15 O15B 156.2(7) . . ?
O15C W15 O15B 87.3(7) . . ?
O17B W15 O15B 88.6(7) . . ?
O15A W15 O8P 170.7(7) . . ?
O9C W15 O8P 84.2(6) . . ?
O15C W15 O8P 83.8(7) . . ?
O17B W15 O8P 72.3(6) . . ?
O15B W15 O8P 72.5(6) . . ?
O16A W16 O16C 102.2(8) . . ?
O16A W16 O15B 100.3(7) . . ?
O16C W16 O15B 157.5(7) . . ?
O16A W16 O13C 103.5(7) . . ?
O16C W16 O13C 86.3(7) . . ?
O15B W16 O13C 87.0(7) . . ?
O16A W16 O16B 100.9(8) . . ?
O16C W16 O16B 88.5(7) . . ?
O15B W16 O16B 88.8(7) . . ?
O13C W16 O16B 155.6(7) . . ?
O16A W16 O8P 170.1(7) . . ?
O16C W16 O8P 85.2(6) . . ?
O15B W16 O8P 72.6(6) . . ?
O13C W16 O8P 83.3(6) . . ?
O16B W16 O8P 72.5(7) . . ?
O17A W17 O11C 103.9(8) . . ?
O17A W17 O17C 104.3(7) . . ?
O11C W17 O17C 90.7(7) . . ?
O17A W17 O16B 97.8(8) . . ?
O11C W17 O16B 88.6(7) . . ?
O17C W17 O16B 157.4(7) . . ?
O17A W17 O17B 98.7(7) . . ?
O11C W17 O17B 157.2(7) . . ?
O17C W17 O17B 87.2(7) . . ?
O16B W17 O17B 84.8(7) . . ?
O17A W17 O8P 166.3(7) . . ?
O11C W17 O8P 86.2(7) . . ?
O17C W17 O8P 84.6(7) . . ?
O16B W17 O8P 72.8(7) . . ?
O17B W17 O8P 71.0(6) . . ?
W2 O1B W1 118.6(9) . . ?
W4 O1C W1 151.2(9) . . ?
W1 O1D Ce 137.1(8) . . ?
P1 O1P W1 130.4(10) . . ?
P1 O1P W2 127.4(10) . . ?
W1 O1P W2 92.4(6) . . ?
W2 O2A Ce 147.4(8) . 5_556 ?
W8 O2C W2 154.6(8) . . ?
W2 O2D Ce 140.2(7) . . ?
P1 O2P W4 125.6(9) . . ?
P1 O2P W3 126.3(9) . . ?
W4 O2P W3 90.2(6) . . ?
W3 O3B W4 121.9(8) . . ?
W3 O3C W2 149.2(9) . . ?
W14 O3E W3 161.8(8) . . ?
P1 O3P W5 127.7(9) . . ?
P1 O3P W6 126.1(8) . . ?
W5 O3P W6 91.9(5) . . ?
W4 O4C W5 146.6(8) . . ?
W13 O4E W4 161.4(10) . . ?
P1 O4P W8 127.5(9) . . ?
P1 O4P W7 127.5(9) . . ?
W8 O4P W7 92.2(5) . . ?
W5 O5A K1 120.4(8) . 6_546 ?
W5 O5B W6 121.9(8) . . ?
W5 O5C W1 155.8(9) . . ?
W12 O5E W5 162.7(9) . . ?
P2 O5P W9 127.3(8) . . ?
P2 O5P W10 129.1(9) . . ?
W9 O5P W10 90.8(5) . . ?
W6 O6C W7 140.4(10) . . ?
W6 O6D Ce 160.8(8) . . ?
W11 O6E W6 161.7(10) . . ?
P2 O6P W12 127.9(8) . . ?
P2 O6P W11 127.9(9) . . ?
W12 O6P W11 90.4(5) . . ?
W8 O7B W7 121.9(8) . . ?
W7 O7D Ce 157.8(8) . . ?
W10 O7E W7 161.7(9) . . ?
P2 O7P W14 127.9(9) . . ?
P2 O7P W13 128.3(9) . . ?
W14 O7P W13 89.9(5) . . ?
W3 O8C W8 143.6(9) . . ?
W9 O8E W8 160.1(9) . . ?
P2 O8P W17 122.1(9) . . ?
P2 O8P W15 125.9(9) . . ?
W17 O8P W15 92.9(6) . . ?
P2 O8P W16 123.5(9) . . ?
W17 O8P W16 92.0(6) . . ?
W15 O8P W16 91.1(6) . . ?
W10 O9B W9 123.1(8) . . ?
W15 O9C W9 150.9(9) . . ?
W10 O10C W11 158.0(9) . . ?
W11 O11A K1 128.5(8) . 4 ?
W12 O11B W11 121.0(8) . . ?
W17 O11C W11 148.6(10) . . ?
W12 O12A K1 120.1(8) . 6_546 ?
W12 O12C W13 153.1(9) . . ?
W14 O13B W13 122.7(8) . . ?
W16 O13C W13 151.0(9) . . ?
W9 O14C W14 153.9(10) . . ?
W15 O15A K1 134.1(9) . . ?
W16 O15B W15 123.7(8) . . ?
W15 O15C W14 152.4(9) . . ?
W16 O16B W17 122.7(10) . . ?
W16 O16C W12 150.8(10) . . ?
W17 O17C W10 148.3(9) . . ?
W15 O17B W17 123.8(9) . . ?
O11W K1 O12A 75.0(7) . 6_545 ?
O11W K1 O15A 66.5(7) . . ?
O12A K1 O15A 141.5(7) 6_545 . ?
O11W K1 O11A 120.3(8) . 4_545 ?
O12A K1 O11A 62.3(5) 6_545 4_545 ?
O15A K1 O11A 139.7(7) . 4_545 ?
O11W K1 O5A 72.6(7) . 6_545 ?
O12A K1 O5A 97.9(6) 6_545 6_545 ?
O15A K1 O5A 71.4(5) . 6_545 ?
O11A K1 O5A 148.1(7) 4_545 6_545 ?
O11W K1 O9W 125.2(9) . . ?
O12A K1 O9W 128.3(8) 6_545 . ?
O15A K1 O9W 77.3(8) . . ?
O11A K1 O9W 67.2(7) 4_545 . ?
O5A K1 O9W 132.3(8) 6_545 . ?
O11W K1 O6W 124.3(10) . . ?
O12A K1 O6W 146.2(9) 6_545 . ?
O15A K1 O6W 65.0(8) . . ?
O11A K1 O6W 114.1(9) 4_545 . ?
O5A K1 O6W 67.5(8) 6_545 . ?
O9W K1 O6W 66.9(9) . . ?
O11W K1 O8W 121.6(9) . . ?
O12A K1 O8W 70.3(7) 6_545 . ?
O15A K1 O8W 131.5(8) . . ?
O11A K1 O8W 81.6(8) 4_545 . ?
O5A K1 O8W 67.7(7) 6_545 . ?
O9W K1 O8W 113.2(9) . . ?
O6W K1 O8W 75.9(9) . . ?

loop_
_geom_bond_atom_site_label_1
_geom_bond_atom_site_label_2
_geom_bond_distance
_geom_bond_site_symmetry_2
_geom_bond_publ_flag
Ce O6D 2.457(16) . ?
Ce O1D 2.463(15) . ?
Ce O2D 2.494(14) . ?
Ce O7D 2.524(15) . ?
Ce O2W 2.553(18) . ?
Ce O2A 2.568(16) 5_556 ?
Ce O3W 2.584(18) . ?
Ce O4W 2.592(19) . ?
Ce O1W 2.621(19) . ?
P1 O2P 1.523(16) . ?
P1 O1P 1.538(18) . ?
P1 O3P 1.548(16) . ?
P1 O4P 1.562(16) . ?
P2 O7P 1.533(16) . ?
P2 O6P 1.539(16) . ?
P2 O5P 1.553(16) . ?
P2 O8P 1.593(18) . ?
W1 O1A 1.710(17) . ?
W1 O1D 1.796(15) . ?
W1 O1B 1.935(17) . ?
W1 O5C 1.939(16) . ?
W1 O1C 2.067(14) . ?
W1 O1P 2.287(17) . ?
W2 O2A 1.743(16) . ?
W2 O2D 1.761(14) . ?
W2 O1B 1.926(16) . ?
W2 O2C 1.935(14) . ?
W2 O3C 2.121(15) . ?
W2 O1P 2.314(17) . ?
W3 O3A 1.706(16) . ?
W3 O3C 1.829(15) . ?
W3 O3B 1.900(15) . ?
W3 O8C 1.905(16) . ?
W3 O3E 1.974(15) . ?
W3 O2P 2.368(17) . ?
W4 O4A 1.720(16) . ?
W4 O1C 1.835(15) . ?
W4 O4C 1.905(15) . ?
W4 O3B 1.921(16) . ?
W4 O4E 2.029(17) . ?
W4 O2P 2.348(16) . ?
W5 O5A 1.713(17) . ?
W5 O5B 1.902(15) . ?
W5 O5C 1.907(16) . ?
W5 O4C 1.911(14) . ?
W5 O5E 1.922(17) . ?
W5 O3P 2.304(15) . ?
W6 O6A 1.727(17) . ?
W6 O6D 1.752(16) . ?
W6 O6C 1.901(16) . ?
W6 O5B 1.947(16) . ?
W6 O6E 2.117(17) . ?
W6 O3P 2.375(14) . ?
W7 O7A 1.740(15) . ?
W7 O7D 1.740(15) . ?
W7 O6C 1.912(16) . ?
W7 O7B 1.935(16) . ?
W7 O7E 2.145(16) . ?
W7 O4P 2.349(15) . ?
W8 O8A 1.700(16) . ?
W8 O2C 1.913(15) . ?
W8 O7B 1.922(15) . ?
W8 O8C 1.928(15) . ?
W8 O8E 1.934(16) . ?
W8 O4P 2.329(15) . ?
W9 O9A 1.705(17) . ?
W9 O8E 1.881(16) . ?
W9 O14C 1.881(16) . ?
W9 O9B 1.915(15) . ?
W9 O9C 1.958(16) . ?
W9 O5P 2.338(16) . ?
W10 O10A 1.723(17) . ?
W10 O7E 1.771(16) . ?
W10 O10C 1.883(16) . ?
W10 O9B 1.884(15) . ?
W10 O17C 2.036(16) . ?
W10 O5P 2.353(15) . ?
W11 O11A 1.740(16) . ?
W11 O6E 1.783(17) . ?
W11 O10C 1.898(16) . ?
W11 O11B 1.932(15) . ?
W11 O11C 2.039(17) . ?
W11 O6P 2.374(15) . ?
W12 O12A 1.705(17) . ?
W12 O12C 1.879(15) . ?
W12 O5E 1.903(16) . ?
W12 O11B 1.932(15) . ?
W12 O16C 1.945(17) . ?
W12 O6P 2.364(15) . ?
W13 O13A 1.716(15) . ?
W13 O4E 1.821(17) . ?
W13 O12C 1.914(15) . ?
W13 O13B 1.917(15) . ?
W13 O13C 1.953(16) . ?
W13 O7P 2.377(15) . ?
W14 O14A 1.721(17) . ?
W14 O3E 1.857(15) . ?
W14 O13B 1.907(15) . ?
W14 O14C 1.907(16) . ?
W14 O15C 1.952(17) . ?
W14 O7P 2.375(15) . ?
W15 O15A 1.692(17) . ?
W15 O9C 1.876(15) . ?
W15 O15C 1.877(17) . ?
W15 O17B 1.884(16) . ?
W15 O15B 1.966(15) . ?
W15 O8P 2.359(17) . ?
W16 O16A 1.734(17) . ?
W16 O16C 1.888(16) . ?
W16 O15B 1.889(16) . ?
W16 O13C 1.902(16) . ?
W16 O16B 1.920(18) . ?
W16 O8P 2.404(16) . ?
W17 O17A 1.737(17) . ?
W17 O11C 1.830(17) . ?
W17 O17C 1.854(16) . ?
W17 O16B 1.977(18) . ?
W17 O17B 1.984(16) . ?
W17 O8P 2.349(17) . ?
O2A Ce 2.568(16) 5_556 ?
O5A K1 2.94(2) 6_546 ?
O11A K1 2.94(2) 4 ?
O12A K1 2.91(2) 6_546 ?
O15A K1 2.91(2) . ?
O6W K1 3.09(4) . ?
O8W K1 3.19(3) . ?
O9W K1 3.06(4) . ?
O11W K1 2.84(3) . ?
K1 O12A 2.91(2) 6_545 ?
K1 O11A 2.94(2) 4_545 ?
K1 O5A 2.94(2) 6_545 ?
